data_7237656
loop_
_publ_author_name
'Liu, Yingle'
'Zhao, Gang'
'Tang, Yongxing'
'Zhang, Jichuan'
'Hu, Lu'
'Imler, Gregory H.'
'Parrish, Damon A.'
'Shreeve, Jean'ne M.'

_publ_section_title
;
 Multipurpose [1,2,4]triazolo[4,3-b][1,2,4,5] tetrazine-based energetic
 materials
;
_journal_issue 13
_journal_name_full 'Journal of Materials Chemistry A'
_journal_page_first 7875
_journal_paper_doi 10.1039/C9TA01717H
_journal_volume 7
_journal_year 2019
_chemical_formula_moiety 'C3 H2 N10'
_chemical_formula_sum 'C3 H2 N10'
_chemical_formula_weight 178.15
_space_group_crystal_system orthorhombic
_space_group_IT_number 19
_space_group_name_Hall 'P 2ac 2ab'
_space_group_name_H-M_alt 'P 21 21 21'
_atom_sites_solution_hydrogens difmap
_audit_creation_method SHELXL-2014/7
_audit_update_record
;
2018-12-12 deposited with the CCDC.	2019-03-08 downloaded from the CCDC.
;
_cell_angle_alpha 90
_cell_angle_beta 90
_cell_angle_gamma 90
_cell_formula_units_Z 4
_cell_length_a 5.5258(4)
_cell_length_b 6.7155(5)
_cell_length_c 18.0885(14)
_cell_measurement_reflns_used 3848
_cell_measurement_temperature 296(2)
_cell_measurement_theta_max 30.06
_cell_measurement_theta_min 3.03
_cell_volume 671.24(9)
_computing_cell_refinement 'Bruker APEX3 v2015.5-2 (Bruker, 2015)'
_computing_data_collection 'Bruker APEX3 v2015.5-2 (Bruker, 2015)'
_computing_data_reduction
;
Bruker SAINT v8.34A (Bruker, 2013), Bruker XPREP v2014/2 (Bruker, 2014)
;
_computing_molecular_graphics 'Bruker SHELXTL v2014/7 (Bruker, 2014)'
_computing_publication_material 'Bruker SHELXTL v2014/7 (Bruker, 2014)'
_computing_structure_refinement 'SHELXL-2014/7 (Sheldrick, 2014)'
_computing_structure_solution 'Bruker SHELXTL v2014/7 (Bruker, 2014)'
_diffrn_ambient_temperature 296(2)
_diffrn_measured_fraction_theta_full 0.997
_diffrn_measured_fraction_theta_max 0.986
_diffrn_measurement_device_type 'Bruker SMART APEX II CCD'
_diffrn_measurement_method '\w scans'
_diffrn_radiation_monochromator graphite
_diffrn_radiation_source 'fine focus sealed tube'
_diffrn_radiation_type MoK\a
_diffrn_radiation_wavelength 0.71073
_diffrn_reflns_av_R_equivalents 0.0193
_diffrn_reflns_av_unetI/netI 0.0167
_diffrn_reflns_Laue_measured_fraction_full 0.997
_diffrn_reflns_Laue_measured_fraction_max 0.986
_diffrn_reflns_limit_h_max 6
_diffrn_reflns_limit_h_min -7
_diffrn_reflns_limit_k_max 9
_diffrn_reflns_limit_k_min -9
_diffrn_reflns_limit_l_max 25
_diffrn_reflns_limit_l_min -25
_diffrn_reflns_number 7923
_diffrn_reflns_point_group_measured_fraction_full 0.998
_diffrn_reflns_point_group_measured_fraction_max 0.972
_diffrn_reflns_theta_full 25.242
_diffrn_reflns_theta_max 30.082
_diffrn_reflns_theta_min 2.252
_exptl_absorpt_coefficient_mu 0.138
_exptl_absorpt_correction_T_max 0.7460
_exptl_absorpt_correction_T_min 0.6832
_exptl_absorpt_correction_type multi-scan
_exptl_absorpt_process_details 'SADABS v2014/5 (Bruker, 2008)'
_exptl_crystal_colour 'clear orange'
_exptl_crystal_density_diffrn 1.763
_exptl_crystal_description plate
_exptl_crystal_F_000 360
_exptl_crystal_size_max 0.219
_exptl_crystal_size_mid 0.195
_exptl_crystal_size_min 0.020
_refine_diff_density_max 0.208
_refine_diff_density_min -0.170
_refine_diff_density_rms 0.035
_refine_ls_extinction_method none
_refine_ls_goodness_of_fit_ref 1.057
_refine_ls_hydrogen_treatment refxyz
_refine_ls_matrix_type full
_refine_ls_number_parameters 124
_refine_ls_number_reflns 1927
_refine_ls_number_restraints 0
_refine_ls_restrained_S_all 1.057
_refine_ls_R_factor_all 0.0356
_refine_ls_R_factor_gt 0.0296
_refine_ls_shift/su_max 0.000
_refine_ls_shift/su_mean 0.000
_refine_ls_structure_factor_coef Fsqd
_refine_ls_weighting_details 'w=1/[\s^2^(Fo^2^)+(0.0406P)^2^+0.0626P] where P=(Fo^2^+2Fc^2^)/3'
_refine_ls_weighting_scheme calc
_refine_ls_wR_factor_gt 0.0726
_refine_ls_wR_factor_ref 0.0754
_reflns_Friedel_coverage 0.653
_reflns_Friedel_fraction_full 0.998
_reflns_Friedel_fraction_max 0.951
_reflns_number_gt 1737
_reflns_number_total 1927
_reflns_threshold_expression 'I > 2\s(I)'
_cod_data_source_file c9ta01717h2.cif
_cod_data_source_block shrv752
_cod_database_code 7237656
_shelx_shelxl_version_number 2014/7
_shelx_space_group_comment
;
The symmetry employed for this shelxl refinement is uniquely defined
by the following loop, which should always be used as a source of
symmetry information in preference to the above space-group names.
They are only intended as comments.
;
_shelx_estimated_absorpt_t_min 0.970
_shelx_estimated_absorpt_t_max 0.997

loop_
_space_group_symop_operation_xyz
'x, y, z'
'-x+1/2, -y, z+1/2'
'-x, y+1/2, -z+1/2'
'x+1/2, -y+1/2, -z'

loop_
_atom_site_label
_atom_site_type_symbol
_atom_site_fract_x
_atom_site_fract_y
_atom_site_fract_z
_atom_site_U_iso_or_equiv
_atom_site_adp_type
_atom_site_occupancy
_atom_site_site_symmetry_order
_atom_site_calc_flag
_atom_site_refinement_flags_adp
N1 N 0.1137(4) 0.6596(3) 0.48493(9) 0.0573(5) Uani 1 1 d .
N2 N 0.0610(3) 0.6622(2) 0.42551(7) 0.0367(3) Uani 1 1 d .
N3 N -0.0313(3) 0.6524(2) 0.36239(7) 0.0347(3) Uani 1 1 d .
C4 C 0.1183(3) 0.71168(19) 0.30491(8) 0.0260(3) Uani 1 1 d .
N5 N 0.0372(2) 0.66874(18) 0.23925(6) 0.0266(3) Uani 1 1 d .
N6 N 0.1971(2) 0.73151(17) 0.18677(6) 0.0253(3) Uani 1 1 d .
C7 C 0.1852(3) 0.7158(2) 0.11237(8) 0.0285(3) Uani 1 1 d .
N8 N -0.0020(3) 0.6336(2) 0.07614(8) 0.0370(3) Uani 1 1 d .
H8A H -0.003(4) 0.656(3) 0.0271(14) 0.055 Uiso 1 1 d U
H8B H -0.138(5) 0.639(3) 0.0999(12) 0.055 Uiso 1 1 d U
N9 N 0.3901(3) 0.7899(2) 0.08414(7) 0.0367(3) Uani 1 1 d .
N10 N 0.5346(3) 0.8574(2) 0.14059(8) 0.0382(3) Uani 1 1 d .
C11 C 0.4149(3) 0.8216(2) 0.20222(8) 0.0298(3) Uani 1 1 d .
N12 N 0.4785(3) 0.8664(2) 0.27240(7) 0.0332(3) Uani 1 1 d .
N13 N 0.3313(2) 0.81315(19) 0.32434(7) 0.0316(3) Uani 1 1 d .

loop_
_atom_site_aniso_label
_atom_site_aniso_U_11
_atom_site_aniso_U_22
_atom_site_aniso_U_33
_atom_site_aniso_U_23
_atom_site_aniso_U_13
_atom_site_aniso_U_12
N1 0.0621(11) 0.0790(12) 0.0308(7) 0.0066(8) -0.0045(8) 0.0029(11)
N2 0.0401(8) 0.0406(7) 0.0293(6) 0.0029(5) 0.0022(6) 0.0005(7)
N3 0.0352(7) 0.0440(7) 0.0249(6) 0.0008(5) 0.0006(5) -0.0068(6)
C4 0.0255(7) 0.0245(6) 0.0281(6) 0.0002(5) 0.0008(6) 0.0009(5)
N5 0.0251(6) 0.0286(5) 0.0261(6) 0.0010(4) 0.0006(5) -0.0006(5)
N6 0.0241(6) 0.0269(5) 0.0249(6) 0.0016(4) 0.0012(5) 0.0015(4)
C7 0.0312(7) 0.0292(7) 0.0252(6) 0.0008(5) 0.0029(6) 0.0068(6)
N8 0.0341(8) 0.0509(8) 0.0258(6) -0.0013(6) -0.0008(5) 0.0010(7)
N9 0.0367(7) 0.0414(7) 0.0321(7) 0.0015(5) 0.0081(6) 0.0022(6)
N10 0.0323(7) 0.0437(7) 0.0385(7) 0.0009(6) 0.0076(6) -0.0026(6)
C11 0.0254(7) 0.0296(6) 0.0345(7) 0.0021(6) 0.0020(6) -0.0014(6)
N12 0.0293(7) 0.0338(6) 0.0366(7) -0.0017(5) -0.0002(6) -0.0055(6)
N13 0.0306(6) 0.0332(6) 0.0311(6) -0.0018(5) -0.0022(5) -0.0035(5)

loop_
_atom_type_symbol
_atom_type_description
_atom_type_scat_dispersion_real
_atom_type_scat_dispersion_imag
_atom_type_scat_source
C C 0.0033 0.0016 'International Tables Vol C Tables 4.2.6.8 and 6.1.1.4'
H H 0.0000 0.0000 'International Tables Vol C Tables 4.2.6.8 and 6.1.1.4'
N N 0.0061 0.0033 'International Tables Vol C Tables 4.2.6.8 and 6.1.1.4'

loop_
_geom_angle_atom_site_label_1
_geom_angle_atom_site_label_2
_geom_angle_atom_site_label_3
_geom_angle
N1 N2 N3 170.25(19)
N2 N3 C4 115.18(14)
N5 C4 N3 114.53(13)
N5 C4 N13 128.63(13)
N3 C4 N13 116.82(12)
C4 N5 N6 110.10(12)
C7 N6 N5 129.60(13)
C7 N6 C11 106.21(12)
N5 N6 C11 124.15(12)
N9 C7 N8 128.18(14)
N9 C7 N6 108.04(13)
N8 C7 N6 123.76(14)
C7 N8 H8A 114.9(16)
C7 N8 H8B 114.2(15)
H8A N8 H8B 118(2)
C7 N9 N10 109.33(12)
C11 N10 N9 106.07(13)
N10 C11 N12 128.57(15)
N10 C11 N6 110.33(13)
N12 C11 N6 121.08(13)
N13 N12 C11 117.23(13)
N12 N13 C4 118.64(12)

loop_
_geom_bond_atom_site_label_1
_geom_bond_atom_site_label_2
_geom_bond_distance
N1 N2 1.1136(19)
N2 N3 1.2524(18)
N3 C4 1.3868(19)
C4 N5 1.3017(18)
C4 N13 1.4047(19)
N5 N6 1.3635(16)
N6 C7 1.3515(18)
N6 C11 1.3759(19)
C7 N9 1.338(2)
C7 N8 1.343(2)
N8 H8A 0.90(3)
N8 H8B 0.87(3)
N9 N10 1.373(2)
N10 C11 1.318(2)
C11 N12 1.351(2)
N12 N13 1.2932(18)

loop_
_geom_hbond_atom_site_label_D
_geom_hbond_atom_site_label_H
_geom_hbond_atom_site_label_A
_geom_hbond_distance_DH
_geom_hbond_distance_HA
_geom_hbond_distance_DA
_geom_hbond_angle_DHA
_geom_hbond_site_symmetry_A
N8 H8A N9 0.90(3) 2.13(3) 3.0041(19) 164(2) 4_465
N8 H8B N10 0.87(3) 2.44(3) 3.190(2) 145(2) 1_455

loop_
_geom_torsion_atom_site_label_1
_geom_torsion_atom_site_label_2
_geom_torsion_atom_site_label_3
_geom_torsion_atom_site_label_4
_geom_torsion
N2 N3 C4 N5 168.62(13)
N2 N3 C4 N13 -12.95(19)
N3 C4 N5 N6 -179.59(12)
N13 C4 N5 N6 2.20(19)
C4 N5 N6 C7 179.46(14)
C4 N5 N6 C11 1.76(18)
N5 N6 C7 N9 -176.84(13)
C11 N6 C7 N9 1.17(16)
N5 N6 C7 N8 1.6(2)
C11 N6 C7 N8 179.58(14)
N8 C7 N9 N10 -179.31(15)
N6 C7 N9 N10 -1.00(16)
C7 N9 N10 C11 0.40(17)
N9 N10 C11 N12 -177.82(15)
N9 N10 C11 N6 0.35(17)
C7 N6 C11 N10 -0.95(16)
N5 N6 C11 N10 177.20(13)
C7 N6 C11 N12 177.38(14)
N5 N6 C11 N12 -4.5(2)
N10 C11 N12 N13 -179.04(15)
N6 C11 N12 N13 3.0(2)
C11 N12 N13 C4 0.6(2)
N5 C4 N13 N12 -3.6(2)
N3 C4 N13 N12 178.27(13)
